data_4320976
loop_
_publ_author_name
'Andreas Loosli'
'Markus Wermuth'
'Hans-Ueli G\"udel'
'Silvia Capelli'
'J\"urg Hauser'
'Hans-Beat B\"urgi'

_publ_contact_author
;
      G\"udel, Hans-Ueli
      Departement f\"ur Chemie und Biochemie
      Universit\"at Bern
      Freiestr. 3
      CH-3012 Bern
      Schweiz
;
_publ_contact_author_email hans-ulrich.guedel@iac.unibe.ch
_publ_contact_author_fax '+41 31 631 43 99'
_publ_contact_author_phone '+41 31 631 42 49'
_publ_section_title
;
 Crystal Structure and Optical Spectroscopy of Er~2~[Pt(CN)~4~]~3~.21H~2~O
 and Er~2~[Pt(CN)~4~]~2~.SO~4~.11.5H~2~O
;
_journal_name_full 'Inorganic Chemistry'
_journal_page_first 2289
_journal_page_last 2293
_journal_paper_doi 10.1021/ic991137x
_journal_volume 39
_journal_year 2000
_chemical_formula_moiety Er~2~[Pt(CN)~4~]~3~.21H~2~O
_chemical_formula_sum 'C12 H42 Er2 N12 O21 Pt3'
_chemical_formula_weight 1610.37
_space_group_IT_number 60
_symmetry_cell_setting orthorhombic
_symmetry_space_group_name_Hall '-P 2n 2ab'
_symmetry_space_group_name_H-M 'P b c n'
_atom_sites_solution_hydrogens none
_atom_sites_solution_primary direct
_atom_sites_solution_secondary difmap
_audit_creation_method SHELXL-97
_cell_angle_alpha 90.00
_cell_angle_beta 90.00
_cell_angle_gamma 90.00
_cell_formula_units_Z 4
_cell_length_a 15.4848(3)
_cell_length_b 13.8186(2)
_cell_length_c 19.07820(10)
_cell_volume 4082.32(10)
_computing_cell_refinement 'SMART (Siemens, 1996)'
_computing_data_collection 'SMART (Siemens, 1996)'
_computing_data_reduction 'SAINT (Siemens, 1996)'
_computing_molecular_graphics 'ATOMS Version 4.1 (Dowty, 1998)'
_computing_publication_material 'SHELXL-97 (Sheldrick, 1997)'
_computing_structure_refinement 'SHELXL-97 (Sheldrick, 1997)'
_computing_structure_solution 'SHELXS-97 (Sheldrick, 1990)'
_diffrn_ambient_temperature 293(2)
_diffrn_measured_fraction_theta_full 0.868
_diffrn_measured_fraction_theta_max 0.868
_diffrn_measurement_device_type 'Siemens SMART CCD area-detector diffractometer'
_diffrn_measurement_method
;
\w scans, 1271 frames, 0.3\%, 10 seconds, detector distance 5.18 cm,
detector angle 27%
;
_diffrn_radiation_monochromator graphite
_diffrn_radiation_source 'fine-focus sealed tube'
_diffrn_radiation_type MoK\a
_diffrn_radiation_wavelength 0.71073
_diffrn_reflns_av_R_equivalents 0.0442
_diffrn_reflns_av_sigmaI/netI 0.0220
_diffrn_reflns_limit_h_max 19
_diffrn_reflns_limit_h_min 0
_diffrn_reflns_limit_k_max 17
_diffrn_reflns_limit_k_min 0
_diffrn_reflns_limit_l_max 24
_diffrn_reflns_limit_l_min 0
_diffrn_reflns_number 4516
_diffrn_reflns_theta_full 27.51
_diffrn_reflns_theta_max 27.51
_diffrn_reflns_theta_min 1.98
_diffrn_standards_number 0
_exptl_absorpt_coefficient_mu 14.392
_exptl_absorpt_correction_T_max 0.4789
_exptl_absorpt_correction_T_min 0.3271
_exptl_absorpt_correction_type 'empirical using SADABS (Sheldrick, 1996)'
_exptl_crystal_colour red
_exptl_crystal_density_diffrn 2.620
_exptl_crystal_density_method 'not measured'
_exptl_crystal_description plate
_exptl_crystal_F_000 2944
_exptl_crystal_size_max 0.10
_exptl_crystal_size_mid 0.08
_exptl_crystal_size_min 0.06
_refine_diff_density_max 1.498
_refine_diff_density_min -0.758
_refine_ls_extinction_coef 0.000892(18)
_refine_ls_extinction_expression Fc^*^=kFc[1+0.001xFc^2^\l^3^/sin(2\q)]^-1/4^
_refine_ls_extinction_method SHELXL
_refine_ls_goodness_of_fit_ref 1.165
_refine_ls_hydrogen_treatment undef
_refine_ls_matrix_type full
_refine_ls_number_parameters 229
_refine_ls_number_reflns 4516
_refine_ls_number_restraints 0
_refine_ls_restrained_S_all 1.165
_refine_ls_R_factor_all 0.0490
_refine_ls_R_factor_gt 0.0274
_refine_ls_shift/su_max 0.021
_refine_ls_shift/su_mean 0.001
_refine_ls_structure_factor_coef Fsqd
_refine_ls_weighting_details 'w=1/[\s^2^(Fo^2^)+(0.0171P)^2^+33.8859P] where P=(Fo^2^+2Fc^2^)/3'
_refine_ls_weighting_scheme calc
_refine_ls_wR_factor_gt 0.0593
_refine_ls_wR_factor_ref 0.0677
_reflns_number_gt 3401
_reflns_number_total 4516
_reflns_threshold_expression >2sigma(I)
_cod_data_source_file ic991137x.cif
_cod_data_source_block red
_cod_depositor_comments
;
The following automatic conversions were performed:

'_refine_ls_weighting_scheme' value 'calc
w=1/[\s^2^(Fo^2^)+(0.0171P)^2^+33.8859P] where P=(Fo^2^+2Fc^2^)/3'
was changed to 'calc'. New tag '_refine_ls_weighting_details' was
created. The value of the new tag was set to
'w=1/[\s^2^(Fo^2^)+(0.0171P)^2^+33.8859P] where P=(Fo^2^+2Fc^2^)/3'.

Automatic conversion script
Id: cif_fix_values 3143 2015-03-26 13:38:13Z robertas 
;
_cod_database_code 4320976

loop_
_symmetry_equiv_pos_as_xyz
'x, y, z'
'-x+1/2, -y+1/2, z+1/2'
'-x, y, -z+1/2'
'x+1/2, -y+1/2, -z'
'-x, -y, -z'
'x-1/2, y-1/2, -z-1/2'
'x, -y, z-1/2'
'-x-1/2, y-1/2, z'

loop_
_atom_site_label
_atom_site_type_symbol
_atom_site_fract_x
_atom_site_fract_y
_atom_site_fract_z
_atom_site_U_iso_or_equiv
_atom_site_adp_type
_atom_site_occupancy
_atom_site_calc_flag
_atom_site_refinement_flags
_atom_site_disorder_assembly
_atom_site_disorder_group
Er Er -0.172192(18) -0.34997(2) -0.011561(15) 0.02003(9) Uani 1 d . . .
O1 O -0.0334(3) -0.3972(4) 0.0121(3) 0.0367(13) Uani 1 d . . .
O2 O -0.2078(4) -0.2770(4) 0.0952(3) 0.0431(15) Uani 1 d . . .
O3 O -0.1833(4) -0.4878(4) -0.0816(3) 0.0414(15) Uani 1 d . . .
O4 O -0.0954(4) -0.3242(4) -0.1203(3) 0.0405(14) Uani 1 d . . .
O5 O -0.2632(3) -0.2407(4) -0.0766(3) 0.0389(14) Uani 1 d . . .
O6 O -0.1745(4) -0.4759(4) 0.0761(3) 0.0418(14) Uani 1 d . . .
Pt1 Pt 0.0000 0.0000 0.0000 0.01481(9) Uani 1 d S . .
Pt2 Pt -0.000697(18) 0.005027(18) -0.167118(14) 0.02174(8) Uani 1 d . . .
C1 C -0.0623(4) -0.1259(4) -0.0025(3) 0.0197(14) Uani 1 d . . .
C2 C 0.1130(4) -0.0673(5) 0.0000(3) 0.0214(15) Uani 1 d . . .
C3 C -0.1181(5) -0.0535(5) -0.1638(4) 0.0260(15) Uani 1 d . . .
C4 C -0.0524(5) 0.1376(5) -0.1646(4) 0.0290(16) Uani 1 d . . .
C5 C 0.1200(5) 0.0591(5) -0.1676(4) 0.0279(16) Uani 1 d . . .
C6 C 0.0474(5) -0.1288(5) -0.1660(4) 0.0284(16) Uani 1 d . . .
N1 N -0.1004(4) -0.1968(4) -0.0054(3) 0.0291(14) Uani 1 d . . .
N2 N 0.1798(4) -0.1025(4) 0.0014(3) 0.0305(14) Uani 1 d . . .
N3 N -0.1837(5) -0.0892(5) -0.1588(4) 0.0409(17) Uani 1 d . . .
N4 N -0.0861(5) 0.2115(5) -0.1615(4) 0.049(2) Uani 1 d . . .
N5 N 0.1885(5) 0.0859(6) -0.1661(4) 0.049(2) Uani 1 d . . .
N6 N 0.0731(5) -0.2062(5) -0.1628(4) 0.050(2) Uani 1 d . . .
O1W O 0.1176(4) -0.3348(4) -0.0474(3) 0.0463(15) Uani 1 d . . .
O2W O -0.0483(4) 0.4130(4) -0.1370(3) 0.0422(14) Uani 1 d . . .
O3W O 0.0000 0.5221(7) -0.2500 0.056(3) Uani 1 d S . .
O4W O 0.3509(4) 0.1387(5) -0.2439(3) 0.0530(17) Uani 1 d . . .
O5W O -0.3021(6) -0.1489(9) -0.2750(4) 0.118(4) Uani 1 d . . .

loop_
_atom_site_aniso_label
_atom_site_aniso_U_11
_atom_site_aniso_U_22
_atom_site_aniso_U_33
_atom_site_aniso_U_23
_atom_site_aniso_U_13
_atom_site_aniso_U_12
Er 0.01536(14) 0.01623(14) 0.02851(16) -0.00011(12) -0.00006(13) -0.00338(12)
O1 0.021(3) 0.038(3) 0.051(3) 0.009(3) -0.001(2) 0.002(2)
O2 0.050(4) 0.036(3) 0.044(4) -0.009(3) 0.011(3) -0.010(3)
O3 0.034(3) 0.032(3) 0.057(4) -0.020(3) 0.007(3) -0.008(3)
O4 0.045(3) 0.040(3) 0.037(3) -0.001(3) 0.007(3) -0.014(3)
O5 0.027(3) 0.034(3) 0.055(4) 0.017(3) -0.009(3) -0.006(2)
O6 0.040(3) 0.038(3) 0.048(4) 0.020(3) 0.007(3) 0.002(3)
Pt1 0.01129(16) 0.01258(16) 0.0206(2) -0.00052(12) -0.00097(13) -0.00031(12)
Pt2 0.02285(14) 0.02191(14) 0.02045(16) -0.00076(10) 0.00150(10) -0.00044(10)
C1 0.016(3) 0.016(3) 0.027(4) -0.003(3) 0.001(3) -0.004(2)
C2 0.014(3) 0.023(3) 0.027(4) -0.002(3) -0.004(3) -0.002(3)
C3 0.027(4) 0.028(4) 0.023(4) 0.000(3) 0.004(3) 0.001(3)
C4 0.029(4) 0.027(4) 0.031(4) 0.002(3) 0.002(3) 0.001(3)
C5 0.026(4) 0.026(4) 0.032(4) -0.004(3) -0.001(3) -0.004(3)
C6 0.031(4) 0.027(4) 0.027(4) -0.003(3) 0.000(3) -0.003(3)
N1 0.032(3) 0.024(3) 0.031(4) 0.000(3) 0.002(3) -0.003(3)
N2 0.022(3) 0.030(3) 0.040(4) 0.002(3) 0.000(3) 0.004(3)
N3 0.036(4) 0.041(4) 0.046(4) 0.000(3) 0.010(3) -0.004(3)
N4 0.051(5) 0.035(4) 0.062(5) -0.006(4) 0.009(4) 0.007(4)
N5 0.037(4) 0.051(5) 0.060(5) -0.004(4) 0.000(4) -0.013(4)
N6 0.059(5) 0.032(4) 0.058(5) -0.006(4) 0.002(4) 0.005(4)
O1W 0.037(3) 0.041(3) 0.061(4) 0.006(3) 0.006(3) -0.006(3)
O2W 0.039(3) 0.042(3) 0.046(4) -0.005(3) 0.003(3) 0.000(3)
O3W 0.068(7) 0.047(5) 0.054(6) 0.000 0.011(5) 0.000
O4W 0.058(4) 0.054(4) 0.047(4) -0.007(3) 0.012(3) -0.014(3)
O5W 0.116(8) 0.177(11) 0.062(5) -0.043(6) -0.024(5) 0.008(8)

loop_
_atom_type_symbol
_atom_type_description
_atom_type_scat_dispersion_real
_atom_type_scat_dispersion_imag
_atom_type_scat_source
C C 0.0033 0.0016 'International Tables Vol C Tables 4.2.6.8 and 6.1.1.4'
H H 0.0000 0.0000 'International Tables Vol C Tables 4.2.6.8 and 6.1.1.4'
N N 0.0061 0.0033 'International Tables Vol C Tables 4.2.6.8 and 6.1.1.4'
O O 0.0106 0.0060 'International Tables Vol C Tables 4.2.6.8 and 6.1.1.4'
Er Er -0.2586 4.9576 'International Tables Vol C Tables 4.2.6.8 and 6.1.1.4'
Pt Pt -1.7033 8.3905 'International Tables Vol C Tables 4.2.6.8 and 6.1.1.4'

loop_
_geom_angle_atom_site_label_1
_geom_angle_atom_site_label_2
_geom_angle_atom_site_label_3
_geom_angle
_geom_angle_site_symmetry_1
_geom_angle_site_symmetry_3
_geom_angle_publ_flag
O1 Er O3 87.1(2) . . ?
O1 Er O2 99.9(2) . . ?
O3 Er O2 146.5(2) . . ?
O1 Er N2 143.56(19) . 4_445 ?
O3 Er N2 75.6(2) . 4_445 ?
O2 Er N2 79.7(2) . 4_445 ?
O1 Er N1 78.8(2) . . ?
O3 Er N1 141.6(2) . . ?
O2 Er N1 71.7(2) . . ?
N2 Er N1 133.2(2) 4_445 . ?
O1 Er O5 145.95(18) . . ?
O3 Er O5 100.0(2) . . ?
O2 Er O5 92.3(2) . . ?
N2 Er O5 69.76(19) 4_445 . ?
N1 Er O5 75.08(19) . . ?
O1 Er O6 70.8(2) . . ?
O3 Er O6 78.9(2) . . ?
O2 Er O6 72.8(2) . . ?
N2 Er O6 74.4(2) 4_445 . ?
N1 Er O6 127.6(2) . . ?
O5 Er O6 143.14(19) . . ?
O1 Er O4 75.5(2) . . ?
O3 Er O4 70.42(19) . . ?
O2 Er O4 143.11(19) . . ?
N2 Er O4 125.6(2) 4_445 . ?
N1 Er O4 71.54(19) . . ?
O5 Er O4 75.72(19) . . ?
O6 Er O4 135.1(2) . . ?
C2 Pt1 C1 91.0(3) . . ?
C2 Pt1 C1 89.0(3) . 5 ?
C3 Pt2 C6 87.9(3) . . ?
C3 Pt2 C4 90.3(3) . . ?
C6 Pt2 C4 177.4(3) . . ?
C3 Pt2 C5 177.3(3) . . ?
C6 Pt2 C5 89.8(3) . . ?
C4 Pt2 C5 91.8(3) . . ?
Pt2 Pt2 Pt1 178.621(7) 3_554 . ?
N1 C1 Pt1 177.5(6) . . ?
N2 C2 Pt1 176.9(6) . . ?
N3 C3 Pt2 176.4(7) . . ?
N4 C4 Pt2 176.2(7) . . ?
N5 C5 Pt2 176.9(7) . . ?
N6 C6 Pt2 177.2(7) . . ?
C1 N1 Er 176.7(5) . . ?
C2 N2 Er 170.2(6) . 4_545 ?

loop_
_geom_bond_atom_site_label_1
_geom_bond_atom_site_label_2
_geom_bond_distance
_geom_bond_site_symmetry_2
_geom_bond_publ_flag
Er O1 2.292(5) . ?
Er O3 2.334(5) . ?
Er O2 2.339(5) . ?
Er N2 2.392(6) 4_445 ?
Er N1 2.393(6) . ?
Er O5 2.409(5) . ?
Er O6 2.414(5) . ?
Er O4 2.417(5) . ?
Pt1 C2 1.981(6) . ?
Pt1 C1 1.990(6) . ?
Pt2 C3 1.990(7) . ?
Pt2 C6 1.993(7) . ?
Pt2 C4 2.000(7) . ?
Pt2 C5 2.013(7) . ?
Pt1 Pt2 3.1891(3) . ?
Pt2 Pt2 3.1625(5) 3_554 ?
C1 N1 1.145(8) . ?
C2 N2 1.143(8) . ?
C3 N3 1.134(10) . ?
C4 N4 1.148(10) . ?
C5 N5 1.124(10) . ?
C6 N6 1.144(10) . ?

loop_
_geom_torsion_atom_site_label_1
_geom_torsion_atom_site_label_2
_geom_torsion_atom_site_label_3
_geom_torsion_atom_site_label_4
_geom_torsion
_geom_torsion_site_symmetry_1
_geom_torsion_site_symmetry_2
_geom_torsion_site_symmetry_3
_geom_torsion_site_symmetry_4
_geom_torsion_publ_flag
C2 Pt1 Pt2 C3 -51.9(3) 5 . . . ?
C2 Pt1 Pt2 C3 128.1(3) . . . . ?
C1 Pt1 Pt2 C3 37.1(3) . . . . ?
C1 Pt1 Pt2 C3 -142.9(3) 5 . . . ?
C2 Pt1 Pt2 C6 -139.9(3) 5 . . . ?
C2 Pt1 Pt2 C6 40.1(3) . . . . ?
C1 Pt1 Pt2 C6 -50.9(3) . . . . ?
C1 Pt1 Pt2 C6 129.1(3) 5 . . . ?
C2 Pt1 Pt2 C4 38.4(3) 5 . . . ?
C2 Pt1 Pt2 C4 -141.6(3) . . . . ?
C1 Pt1 Pt2 C4 127.4(3) . . . . ?
C1 Pt1 Pt2 C4 -52.6(3) 5 . . . ?
C2 Pt1 Pt2 C5 130.3(3) 5 . . . ?
C2 Pt1 Pt2 C5 -49.7(3) . . . . ?
C1 Pt1 Pt2 C5 -140.8(3) . . . . ?
C1 Pt1 Pt2 C5 39.2(3) 5 . . . ?
